data_7037802
loop_
_publ_author_name
'Christiansen, A.F.'
'Fjellvag, H.'
'Kjekshus, A.'
'Klewe, B.'

_publ_section_title
;
 Synthesis and characterization of molybdenum(VI) oxide sulfates and
 crystal structures of two polymorphs of Mo O2 (S O4)
;
_journal_name_full 'Journal of the Chemical Society. Dalton Transactions'
_journal_page_first 806
_journal_page_last 815
_journal_volume 2001
_journal_year 2001
_chemical_formula_sum 'Mo O6 S'
_chemical_name_systematic 'Mo O2 (S O4)'
_space_group_IT_number 33
_symmetry_space_group_name_Hall 'P 2c -2n'
_symmetry_space_group_name_H-M 'P n a 21'
_cell_angle_alpha 90
_cell_angle_beta 90
_cell_angle_gamma 90
_cell_formula_units_Z 24
_cell_length_a 24.827
_cell_length_b 8.592
_cell_length_c 12.294
_cell_volume 2622.477
_citation_journal_id_ASTM JCSDAA
_cod_data_source_file Christiansen_JCSDAA_2001_161.cif
_cod_data_source_block Mo1O6S1
_cod_original_formula_sum 'Mo1 O6 S1'
_cod_database_code 7037802

loop_
_symmetry_equiv_pos_as_xyz
x,y,z
-x,-y,z+1/2
-x+1/2,y+1/2,z+1/2
x+1/2,-y+1/2,z

loop_
_atom_site_label
_atom_site_type_symbol
_atom_site_fract_x
_atom_site_fract_y
_atom_site_fract_z
_atom_site_occupancy
_atom_site_U_iso_or_equiv
O32 O-2 0.5501 0.3501 -0.5394 1 0.0
O23 O-2 0.3254 0.7514 0.5369 1 0.0
S1 S+6 0.30956 0.596 0.4967 1 0.0
O29 O-2 0.4193 0.0238 -0.2469 1 0.0
S3 S+6 0.36705 0.0929 -0.2614 1 0.0
O26 O-2 0.4981 -0.2032 -0.2269 1 0.0
O9 O-2 0.3333 0.0674 -0.1635 1 0.0
S5 S+6 0.36796 0.3668 0.0025 1 0.0
S2 S+6 0.70603 0.1369 -0.2627 1 0.0
O30 O-2 0.4997 0.2355 -0.3136 1 0.0
Mo5 Mo+6 0.50789 -0.01655 -0.26109 1 0.0
O20 O-2 0.6635 -0.1855 -0.0386 1 0.0
O7 O-2 0.3951 -0.0515 0.0049 1 0.0
O19 O-2 0.7455 -0.0003 0.0054 1 0.0
O14 O-2 0.2996 0.6549 0.767 1 0.0
O25 O-2 0.5754 -0.005 -0.2726 1 0.0
O33 O-2 0.5138 0.5037 -0.3564 1 0.0
O36 O-2 0.4257 0.3326 -0.0099 1 0.0
Mo2 Mo+6 0.3284 -0.0221 -0.00947 1 0.0
O24 O-2 0.5903 0.054 -0.0245 1 0.0
O4 O-2 0.3598 0.4922 0.0852 1 0.0
O27 O-2 0.4918 -0.0309 -0.4226 1 0.0
O12 O-2 0.2535 0.5865 0.4609 1 0.0
O21 O-2 0.6779 0.0805 -0.164 1 0.0
O2 O-2 0.2827 0.4067 0.2437 1 0.0
O18 O-2 0.3688 0.2556 0.7118 1 0.0
O13 O-2 0.3985 0.5765 0.728 1 0.0
O6 O-2 0.4207 0.6335 0.2535 1 0.0
O34 O-2 0.5066 0.5723 -0.6753 1 0.0
Mo3 Mo+6 0.33853 0.49739 0.74471 1 0.0
O31 O-2 0.446 0.3959 -0.5233 1 0.0
O5 O-2 0.3155 0.714 0.2045 1 0.0
O28 O-2 0.5037 0.0845 -0.1099 1 0.0
Mo1 Mo+6 0.34609 0.47767 0.2497 1 0.0
Mo6 Mo+6 0.50482 0.49095 -0.52023 1 0.0
O3 O-2 0.346 0.5582 0.4042 1 0.0
S6 S+6 0.52303 0.3801 -0.2727 1 0.0
O35 O-2 0.5367 0.2838 0.0107 1 0.0
S4 S+6 0.53663 0.1163 -0.0114 1 0.0
O16 O-2 0.3205 0.4772 0.5826 1 0.0
Mo4 Mo+6 0.67824 -6e-05 -0.00905 1 0.0
O15 O-2 0.3447 0.4278 0.9005 1 0.0
O8 O-2 0.3036 -0.1984 -0.038 1 0.0
O22 O-2 0.6616 -0.0123 0.1515 1 0.0
O1 O-2 0.3831 0.3184 0.2688 1 0.0
O10 O-2 0.3056 -0.0202 0.151 1 0.0
O11 O-2 0.3383 0.2299 0.0356 1 0.0
O17 O-2 0.2642 0.351 0.7576 1 0.0
